data_2206630
loop_
_publ_author_name
'Reinoso, Santiago'
'Vitoria, Pablo'
'San Felices, Leire'
'Lezama, Luis'
'Guti\'errez-Zorrilla, Juan M.'

_publ_section_title
;\m-Oxalato-\k^4^<i>O</i>^1^,<i>O</i>^2^:<i>O</i>^1'^,<i>O</i>^2'^-bis[aqua(2,2'-bipyridyl-\k^2^<i>N</i>,<i>N</i>')copper(II)]
 bis(hydrogen squarate)
;
_journal_coeditor_code BT6702
_journal_issue 9
_journal_name_full 'Acta Crystallographica Section E'
_journal_page_first m1677
_journal_page_last m1679
_journal_paper_doi 10.1107/S1600536805024165
_journal_volume 61
_journal_year 2005
_chemical_formula_iupac '[Cu2 (C2 O4) (C10 H8 N2)2 (H2 O)2] (C4 H O4)2'
_chemical_formula_moiety 'C22 H20 Cu2 N4 O6 2+, 2C4 H O4 -'
_chemical_formula_sum 'C30 H22 Cu2 N4 O14'
_chemical_formula_weight 789.62
_chemical_name_systematic
;
\m-Oxalato-\k^4^O^1^,O^2^:O^1'^,O^2'^-bis[aqua(2,2'-bipyridyl-
\k^2^N,N')copper(II)] bis(hydrogen squarate)
;
_space_group_IT_number 2
_symmetry_cell_setting triclinic
_symmetry_space_group_name_Hall '-P 1'
_symmetry_space_group_name_H-M 'P -1'
_audit_creation_method 'WinGX routine CIF_UPDATE'
_cell_angle_alpha 92.049(10)
_cell_angle_beta 94.860(11)
_cell_angle_gamma 109.283(12)
_cell_formula_units_Z 2
_cell_length_a 8.0147(12)
_cell_length_b 9.2276(12)
_cell_length_c 21.728(2)
_cell_measurement_reflns_used 6000
_cell_measurement_temperature 295(2)
_cell_measurement_theta_max 25
_cell_measurement_theta_min 3.5
_cell_volume 1507.8(4)
_computing_cell_refinement
;
CrysAlis RED (Oxford Diffraction, 2003)
;
_computing_data_collection
;
CrysAlis CCD (Oxford Diffraction, 2003)
;
_computing_data_reduction
;
CrysAlis RED
;
_computing_molecular_graphics 'ORTEP-3 for Windows (Farrugia, 1997)'
_computing_publication_material 'WinGX (Farrugia, 1999)'
_computing_structure_refinement 'SHELXL97 (Sheldrick, 1997)'
_computing_structure_solution 'DIRDIF99.2 (Beurskens et al., 1999)'
_diffrn_detector_area_resol_mean '1024 \\times 1024 with blocks 2 \\times 2'
_diffrn_measured_fraction_theta_full 0.98
_diffrn_measured_fraction_theta_max 0.98
_diffrn_measurement_device_type 'Oxford Diffraction Xcalibur'
_diffrn_measurement_method \w
_diffrn_radiation_monochromator graphite
_diffrn_radiation_source 'fine-focus sealed tube'
_diffrn_radiation_type MoK\a
_diffrn_radiation_wavelength 0.71073
_diffrn_reflns_av_R_equivalents 0.0353
_diffrn_reflns_limit_h_max 11
_diffrn_reflns_limit_h_min -8
_diffrn_reflns_limit_k_max 12
_diffrn_reflns_limit_k_min -12
_diffrn_reflns_limit_l_max 30
_diffrn_reflns_limit_l_min -30
_diffrn_reflns_number 14798
_diffrn_reflns_theta_full 30
_diffrn_reflns_theta_max 30
_diffrn_reflns_theta_min 3.04
_diffrn_standards_decay_% 0
_diffrn_standards_interval_count 0
_diffrn_standards_interval_time 0
_diffrn_standards_number 0
_exptl_absorpt_coefficient_mu 1.492
_exptl_absorpt_correction_T_max 0.84306
_exptl_absorpt_correction_T_min 0.71925
_exptl_absorpt_correction_type analytical
_exptl_absorpt_process_details '(CrysAlis RED; Oxford Diffraction, 2003)'
_exptl_crystal_colour blue
_exptl_crystal_density_diffrn 1.739
_exptl_crystal_density_method 'not measured'
_exptl_crystal_description prism
_exptl_crystal_F_000 800
_exptl_crystal_size_max 0.138
_exptl_crystal_size_mid 0.094
_exptl_crystal_size_min 0.070
_refine_diff_density_max 0.537
_refine_diff_density_min -0.278
_refine_ls_extinction_method none
_refine_ls_goodness_of_fit_ref 0.764
_refine_ls_hydrogen_treatment mixed
_refine_ls_matrix_type full
_refine_ls_number_parameters 469
_refine_ls_number_reflns 8613
_refine_ls_number_restraints 6
_refine_ls_restrained_S_all 0.764
_refine_ls_R_factor_all 0.1044
_refine_ls_R_factor_gt 0.0416
_refine_ls_shift/su_max 0.001
_refine_ls_shift/su_mean 0.000
_refine_ls_structure_factor_coef Fsqd
_refine_ls_weighting_details 'calc w = 1/[\s^2^(Fo^2^)+(0.028P)^2^] where P = (Fo^2^+2Fc^2^)/3'
_refine_ls_weighting_scheme calc
_refine_ls_wR_factor_gt 0.074
_refine_ls_wR_factor_ref 0.0808
_reflns_number_gt 3850
_reflns_number_total 8613
_reflns_threshold_expression I>2\s(I)
_cod_data_source_file bt6702.cif
_cod_data_source_block I
_cod_original_cell_volume 1507.9(4)
_cod_database_code 2206630
_cod_database_fobs_code 2206630

loop_
_symmetry_equiv_pos_as_xyz
'x, y, z'
'-x, -y, -z'

loop_
_atom_site_label
_atom_site_fract_x
_atom_site_fract_y
_atom_site_fract_z
_atom_site_U_iso_or_equiv
_atom_site_adp_type
_atom_site_calc_flag
_atom_site_refinement_flags
_atom_site_occupancy
_atom_site_type_symbol
C29 0.5897(5) 0.3157(4) -0.02162(14) 0.0549(9) Uani d . 1 C
H29 0.5969 0.2849 -0.0622 0.066 Uiso calc R 1 H
C28 0.7120(4) 0.4495(4) 0.00618(14) 0.0475(8) Uani d . 1 C
H28 0.8025 0.5098 -0.0154 0.057 Uiso calc R 1 H
C26 0.8202(4) 0.6312(3) 0.10226(13) 0.0345(7) Uani d . 1 C
C5 0.0670(4) 0.3497(4) 0.54139(13) 0.0409(8) Uani d . 1 C
H5 -0.0186 0.2845 0.5634 0.049 Uiso calc R 1 H
C4 0.1848(4) 0.4848(4) 0.56987(14) 0.0448(8) Uani d . 1 C
H4 0.18 0.511 0.6112 0.054 Uiso calc R 1 H
C33 0.3812(4) 0.0445(3) 0.36858(13) 0.0354(7) Uani d . 1 C
C40 0.9414(4) 0.2927(3) 0.12524(14) 0.0383(7) Uani d . 1 C
C23 1.0332(4) 0.8774(4) 0.17753(17) 0.0592(10) Uani d . 1 C
H23 1.1056 0.9599 0.2039 0.071 Uiso calc R 1 H
C24 1.0614(4) 0.8649(4) 0.11632(17) 0.0603(10) Uani d . 1 C
H24 1.1529 0.9407 0.1006 0.072 Uiso calc R 1 H
C25 0.9564(4) 0.7425(4) 0.07861(15) 0.0530(9) Uani d . 1 C
H25 0.9761 0.7339 0.0373 0.064 Uiso calc R 1 H
C11 -0.0940(4) 0.0297(3) 0.35031(14) 0.0414(7) Uani d . 1 C
H11 -0.0678 0.0208 0.3097 0.05 Uiso calc R 1 H
C31 0.4503(4) 0.2772(3) 0.06985(13) 0.0453(8) Uani d . 1 C
H31 0.3592 0.2186 0.0916 0.054 Uiso calc R 1 H
C6 0.0764(3) 0.3112(3) 0.47965(12) 0.0311(7) Uani d . 1 C
C37 0.8206(4) 0.2322(3) 0.17338(13) 0.0342(7) Uani d . 1 C
C10 -0.2258(4) -0.0891(3) 0.37155(16) 0.0493(8) Uani d . 1 C
H10 -0.2872 -0.1772 0.3462 0.059 Uiso calc R 1 H
C36 0.5005(4) 0.0884(3) 0.32163(12) 0.0316(7) Uani d . 1 C
C7 -0.0384(3) 0.1688(3) 0.44412(12) 0.0321(7) Uani d . 1 C
C14 0.3445(4) 0.3206(3) 0.25724(12) 0.0283(6) Uani d . 1 C
C39 0.8500(4) 0.1442(4) 0.08631(15) 0.0468(8) Uani d . 1 C
C34 0.2992(4) -0.1092(3) 0.33369(13) 0.0385(7) Uani d . 1 C
C35 0.4280(4) -0.0541(3) 0.28675(13) 0.0349(7) Uani d . 1 C
C38 0.7390(4) 0.0933(3) 0.13617(13) 0.0422(8) Uani d . 1 C
C30 0.4582(5) 0.2287(4) 0.01062(14) 0.0540(9) Uani d . 1 C
H30 0.3752 0.1378 -0.0075 0.065 Uiso calc R 1 H
C8 -0.1715(4) 0.0559(4) 0.46737(15) 0.0444(8) Uani d . 1 C
H8 -0.1984 0.0679 0.5076 0.053 Uiso calc R 1 H
C22 0.8944(4) 0.7641(3) 0.19846(14) 0.0488(8) Uani d . 1 C
H22 0.8728 0.7719 0.2396 0.059 Uiso calc R 1 H
C13 0.4691(4) 0.4637(3) 0.29661(12) 0.0280(6) Uani d . 1 C
Cu1 0.19785(4) 0.33052(4) 0.362303(15) 0.03439(11) Uani d . 1 Cu
Cu2 0.57777(5) 0.48169(4) 0.183733(15) 0.03888(12) Uani d . 1 Cu
N32 0.5689(3) 0.4062(2) 0.09794(10) 0.0334(6) Uani d . 1 N
N21 0.7892(3) 0.6429(3) 0.16202(10) 0.0353(6) Uani d . 1 N
N12 -0.0019(3) 0.1571(2) 0.38534(10) 0.0310(5) Uani d . 1 N
N1 0.2001(3) 0.4058(3) 0.44787(10) 0.0307(5) Uani d . 1 N
O4 0.3831(2) 0.2986(2) 0.20403(8) 0.0371(5) Uani d . 1 O
O3 0.6024(2) 0.5465(2) 0.27259(8) 0.0370(5) Uani d . 1 O
O1 0.4287(2) 0.4853(2) 0.34947(8) 0.0347(5) Uani d . 1 O
O36 0.6260(3) 0.2179(2) 0.31685(9) 0.0405(5) Uani d . 1 O
O35 0.4564(3) -0.1119(2) 0.23731(9) 0.0486(6) Uani d . 1 O
O2 0.2147(2) 0.2350(2) 0.28185(8) 0.0338(5) Uani d . 1 O
O34 0.1749(3) -0.2251(2) 0.34014(10) 0.0651(7) Uani d . 1 O
O37 0.7976(3) 0.2882(2) 0.22423(9) 0.0497(6) Uani d . 1 O
O38 0.6095(3) -0.0340(3) 0.13978(10) 0.0721(9) Uani d . 1 O
O39 0.8640(3) 0.0934(3) 0.03546(11) 0.0786(8) Uani d . 1 O
O33 0.3555(3) 0.1049(2) 0.41626(9) 0.0514(6) Uani d . 1 O
O40 1.0599(3) 0.4112(2) 0.11841(10) 0.0544(6) Uani d . 1 O
O51 0.3770(3) 0.6075(3) 0.17219(13) 0.0548(6) Uani d D 1 O
O50 0.0523(3) 0.4664(2) 0.31318(11) 0.0549(6) Uani d D 1 O
C27 0.6983(4) 0.4927(3) 0.06667(12) 0.0338(7) Uani d . 1 C
C2 0.3118(4) 0.5365(3) 0.47539(13) 0.0389(7) Uani d . 1 C
H2 0.3951 0.6012 0.4525 0.047 Uiso calc R 1 H
C3 0.3094(4) 0.5804(4) 0.53658(13) 0.0451(8) Uani d . 1 C
H3 0.3902 0.6723 0.5548 0.054 Uiso calc R 1 H
C9 -0.2642(4) -0.0740(4) 0.43114(17) 0.0538(9) Uani d . 1 C
H9 -0.3534 -0.1522 0.4468 0.065 Uiso calc R 1 H
H36 0.674(5) 0.223(4) 0.2865(15) 0.081 Uiso d . 1 H
H38 0.564(5) -0.043(4) 0.1711(16) 0.081 Uiso d . 1 H
H51A 0.374(5) 0.676(3) 0.1883(16) 0.081 Uiso d D 1 H
H51B 0.286(3) 0.561(4) 0.1635(17) 0.081 Uiso d D 1 H
H50A 0.095(5) 0.548(2) 0.3122(18) 0.081 Uiso d D 1 H
H50B -0.004(4) 0.434(4) 0.2851(11) 0.081 Uiso d D 1 H

loop_
_atom_site_aniso_label
_atom_site_aniso_U_11
_atom_site_aniso_U_22
_atom_site_aniso_U_33
_atom_site_aniso_U_12
_atom_site_aniso_U_13
_atom_site_aniso_U_23
C29 0.079(3) 0.064(2) 0.0269(17) 0.031(2) 0.0105(18) -0.0031(17)
C28 0.055(2) 0.055(2) 0.0356(18) 0.0194(18) 0.0192(16) 0.0083(17)
C26 0.0335(17) 0.0356(17) 0.0354(17) 0.0106(14) 0.0105(14) 0.0100(14)
C5 0.0415(19) 0.060(2) 0.0292(17) 0.0251(17) 0.0138(15) 0.0100(16)
C4 0.050(2) 0.065(2) 0.0260(16) 0.0289(19) 0.0034(15) -0.0049(16)
C33 0.0314(16) 0.0359(17) 0.0383(18) 0.0092(14) 0.0078(14) 0.0052(15)
C40 0.0318(17) 0.0417(19) 0.0411(18) 0.0112(15) 0.0063(15) 0.0060(16)
C23 0.048(2) 0.047(2) 0.070(3) -0.0007(17) 0.0061(19) 0.0035(19)
C24 0.050(2) 0.045(2) 0.075(3) -0.0046(17) 0.028(2) 0.021(2)
C25 0.054(2) 0.052(2) 0.052(2) 0.0110(18) 0.0238(18) 0.0115(18)
C11 0.0441(19) 0.0362(18) 0.0422(18) 0.0122(15) 0.0030(15) -0.0022(15)
C31 0.057(2) 0.0358(18) 0.0340(18) 0.0037(16) 0.0069(16) -0.0012(15)
C6 0.0266(16) 0.0391(17) 0.0315(16) 0.0143(14) 0.0083(13) 0.0071(14)
C37 0.0311(16) 0.0310(16) 0.0360(17) 0.0045(13) 0.0036(14) -0.0022(14)
C10 0.0415(19) 0.0324(18) 0.066(2) 0.0041(15) -0.0026(17) 0.0016(17)
C36 0.0327(16) 0.0280(16) 0.0339(16) 0.0097(13) 0.0044(13) 0.0008(13)
C7 0.0288(16) 0.0392(17) 0.0310(16) 0.0128(14) 0.0087(13) 0.0082(14)
C14 0.0325(16) 0.0232(15) 0.0291(15) 0.0084(13) 0.0057(13) 0.0049(12)
C39 0.060(2) 0.0401(19) 0.0400(19) 0.0134(17) 0.0189(17) 0.0039(16)
C34 0.0435(19) 0.0319(17) 0.0377(17) 0.0076(15) 0.0113(15) 0.0028(14)
C35 0.0392(18) 0.0300(16) 0.0353(17) 0.0103(14) 0.0074(14) 0.0033(13)
C38 0.0499(19) 0.0357(18) 0.0363(17) 0.0051(16) 0.0152(15) 0.0027(14)
C30 0.074(2) 0.051(2) 0.0324(18) 0.0177(19) 0.0008(17) -0.0110(16)
C8 0.0356(18) 0.047(2) 0.049(2) 0.0081(15) 0.0152(15) 0.0186(17)
C22 0.049(2) 0.0426(19) 0.0416(19) -0.0023(16) 0.0080(16) -0.0041(16)
C13 0.0316(16) 0.0293(15) 0.0211(14) 0.0072(13) 0.0032(12) 0.0022(12)
Cu1 0.0355(2) 0.0338(2) 0.0270(2) 0.00095(17) 0.01112(16) -0.00281(16)
Cu2 0.0445(2) 0.0348(2) 0.0263(2) -0.00346(18) 0.01315(17) -0.00237(17)
N32 0.0434(15) 0.0290(13) 0.0240(12) 0.0060(11) 0.0080(11) 0.0003(11)
N21 0.0365(14) 0.0341(14) 0.0318(13) 0.0052(12) 0.0120(11) 0.0023(11)
N12 0.0324(13) 0.0271(13) 0.0306(13) 0.0054(11) 0.0066(11) 0.0020(11)
N1 0.0290(13) 0.0359(14) 0.0296(13) 0.0126(11) 0.0085(11) 0.0024(11)
O4 0.0451(12) 0.0323(11) 0.0249(10) -0.0008(9) 0.0127(9) -0.0029(9)
O3 0.0356(11) 0.0361(11) 0.0283(10) -0.0045(9) 0.0118(9) -0.0010(9)
O1 0.0345(11) 0.0397(11) 0.0225(10) 0.0009(9) 0.0120(8) -0.0039(9)
O36 0.0429(13) 0.0322(11) 0.0370(12) -0.0012(10) 0.0124(10) -0.0047(10)
O35 0.0613(14) 0.0345(12) 0.0430(13) 0.0033(10) 0.0227(11) -0.0059(10)
O2 0.0356(11) 0.0314(11) 0.0278(10) 0.0005(9) 0.0123(9) -0.0020(9)
O34 0.0750(17) 0.0327(12) 0.0725(16) -0.0079(12) 0.0343(14) -0.0034(12)
O37 0.0482(13) 0.0467(13) 0.0396(12) -0.0057(11) 0.0172(10) -0.0095(10)
O38 0.098(2) 0.0419(13) 0.0493(15) -0.0199(13) 0.0406(14) -0.0093(12)
O39 0.111(2) 0.0521(15) 0.0578(16) -0.0016(15) 0.0491(15) -0.0086(13)
O33 0.0592(14) 0.0470(13) 0.0398(13) 0.0040(11) 0.0216(11) -0.0087(11)
O40 0.0439(13) 0.0488(14) 0.0559(14) -0.0056(11) 0.0100(11) 0.0072(12)
O51 0.0473(14) 0.0413(15) 0.0677(17) 0.0078(12) -0.0016(13) -0.0169(12)
O50 0.0667(18) 0.0347(13) 0.0530(15) 0.0093(13) -0.0159(12) -0.0043(13)
C27 0.0435(18) 0.0367(17) 0.0276(15) 0.0192(15) 0.0119(14) 0.0087(14)
C2 0.0340(17) 0.0376(18) 0.0396(18) 0.0042(14) 0.0064(14) -0.0028(15)
C3 0.0415(19) 0.054(2) 0.0396(19) 0.0194(16) -0.0031(15) -0.0141(16)
C9 0.041(2) 0.039(2) 0.077(3) 0.0047(16) 0.0101(19) 0.0259(19)

loop_
_atom_type_symbol
_atom_type_description
_atom_type_scat_dispersion_real
_atom_type_scat_dispersion_imag
_atom_type_scat_source
C C 0.0033 0.0016 'International Tables Vol C Tables 4.2.6.8 and 6.1.1.4'
Cu Cu 0.3201 1.2651 'International Tables Vol C Tables 4.2.6.8 and 6.1.1.4'
N N 0.0061 0.0033 'International Tables Vol C Tables 4.2.6.8 and 6.1.1.4'
O O 0.0106 0.006 'International Tables Vol C Tables 4.2.6.8 and 6.1.1.4'
H H 0 0 'International Tables Vol C Tables 4.2.6.8 and 6.1.1.4'

loop_
_geom_angle_atom_site_label_1
_geom_angle_atom_site_label_2
_geom_angle_atom_site_label_3
_geom_angle
_geom_angle_publ_flag
N1 Cu1 N12 82.36(9) y
N1 Cu1 O2 171.31(8) y
N1 Cu1 O50 99.90(9) y
N12 Cu1 O1 168.28(8) y
N12 Cu1 O50 100.62(9) y
O1 Cu1 O2 85.40(7) y
O1 Cu1 O50 91.04(9) y
O2 Cu1 O50 88.79(9) y
N21 Cu2 N32 82.50(9) y
N21 Cu2 O4 171.87(9) y
N21 Cu2 O51 99.52(9) y
N32 Cu2 O3 174.38(9) y
N32 Cu2 O51 99.76(9) y
O3 Cu2 O4 85.50(7) y
O3 Cu2 O51 85.84(9) y
O4 Cu2 O51 88.33(8) y
C30 C29 C28 119.7(3) ?
C30 C29 H29 120.1 ?
C28 C29 H29 120.1 ?
C29 C28 C27 119.0(3) ?
C29 C28 H28 120.5 ?
C27 C28 H28 120.5 ?
N21 C26 C25 121.0(3) ?
N21 C26 C27 114.3(2) ?
C25 C26 C27 124.7(3) ?
C4 C5 C6 119.8(3) ?
C4 C5 H5 120.1 ?
C6 C5 H5 120.1 ?
C3 C4 C5 119.4(3) ?
C3 C4 H4 120.3 ?
C5 C4 H4 120.3 ?
O33 C33 C36 136.5(3) ?
O33 C33 C34 135.4(3) ?
C36 C33 C34 88.1(2) ?
O40 C40 C37 136.4(3) ?
O40 C40 C39 134.8(3) ?
C37 C40 C39 88.8(2) ?
C22 C23 C24 117.8(3) ?
C22 C23 H23 121.1 ?
C24 C23 H23 121.1 ?
C25 C24 C23 120.5(3) ?
C25 C24 H24 119.8 ?
C23 C24 H24 119.8 ?
C24 C25 C26 119.3(3) ?
C24 C25 H25 120.4 ?
C26 C25 H25 120.4 ?
N12 C11 C10 122.8(3) ?
N12 C11 H11 118.6 ?
C10 C11 H11 118.6 ?
N32 C31 C30 122.4(3) ?
N32 C31 H31 118.8 ?
C30 C31 H31 118.8 ?
N1 C6 C5 120.0(3) ?
N1 C6 C7 114.7(2) ?
C5 C6 C7 125.3(3) ?
O37 C37 C38 136.3(3) ?
O37 C37 C40 133.7(3) ?
C38 C37 C40 89.9(2) ?
C11 C10 C9 118.1(3) ?
C11 C10 H10 121 ?
C9 C10 H10 121 ?
O36 C36 C35 136.3(3) ?
O36 C36 C33 129.4(3) ?
C35 C36 C33 94.3(2) ?
N12 C7 C8 121.3(3) ?
N12 C7 C6 114.1(2) ?
C8 C7 C6 124.5(3) ?
O4 C14 O2 125.7(3) ?
O4 C14 C13 117.2(2) ?
O2 C14 C13 117.1(2) ?
O39 C39 C38 137.1(3) ?
O39 C39 C40 135.4(3) ?
C38 C39 C40 87.5(2) ?
O34 C34 C35 136.6(3) ?
O34 C34 C33 134.9(3) ?
C35 C34 C33 88.5(2) ?
O35 C35 C36 136.2(3) ?
O35 C35 C34 134.7(3) ?
C36 C35 C34 89.1(2) ?
O38 C38 C37 136.5(3) ?
O38 C38 C39 129.7(3) ?
C37 C38 C39 93.7(2) ?
C31 C30 C29 118.8(3) ?
C31 C30 H30 120.6 ?
C29 C30 H30 120.6 ?
C9 C8 C7 119.5(3) ?
C9 C8 H8 120.2 ?
C7 C8 H8 120.2 ?
N21 C22 C23 122.7(3) ?
N21 C22 H22 118.7 ?
C23 C22 H22 118.7 ?
O1 C13 O3 126.3(3) ?
O1 C13 C14 116.7(2) ?
O3 C13 C14 117.0(2) ?
O2 Cu1 N12 95.98(8) ?
N1 Cu1 O1 94.52(8) ?
N21 Cu2 O3 97.13(8) ?
N32 Cu2 O4 94.12(8) ?
C27 N32 C31 119.3(2) ?
C27 N32 Cu2 114.65(18) ?
C31 N32 Cu2 126.04(19) ?
C22 N21 C26 118.8(2) ?
C22 N21 Cu2 127.02(19) ?
C26 N21 Cu2 114.01(19) ?
C11 N12 C7 118.5(2) ?
C11 N12 Cu1 126.94(19) ?
C7 N12 Cu1 114.46(18) ?
C2 N1 C6 119.9(2) ?
C2 N1 Cu1 125.74(19) ?
C6 N1 Cu1 114.40(18) ?
C14 O4 Cu2 109.20(17) ?
C13 O3 Cu2 109.00(16) ?
C13 O1 Cu1 110.15(17) ?
C36 O36 H36 115(3) ?
C14 O2 Cu1 109.92(16) ?
C38 O38 H38 116(3) ?
Cu2 O51 H51A 131(3) ?
Cu2 O51 H51B 117(3) ?
H51A O51 H51B 106(4) ?
Cu1 O50 H50A 119(3) ?
Cu1 O50 H50B 120(3) ?
H50A O50 H50B 111(4) ?
N32 C27 C28 120.7(3) ?
N32 C27 C26 114.3(2) ?
C28 C27 C26 124.9(3) ?
N1 C2 C3 122.7(3) ?
N1 C2 H2 118.6 ?
C3 C2 H2 118.6 ?
C4 C3 C2 118.3(3) ?
C4 C3 H3 120.9 ?
C2 C3 H3 120.9 ?
C8 C9 C10 119.7(3) ?
C8 C9 H9 120.1 ?
C10 C9 H9 120.1 ?

loop_
_geom_bond_atom_site_label_1
_geom_bond_atom_site_label_2
_geom_bond_distance
_geom_bond_publ_flag
Cu1 N1 1.958(2) y
Cu1 N12 1.969(2) y
Cu1 O1 1.9775(17) y
Cu1 O2 1.9644(17) y
Cu1 O50 2.219(3) y
Cu2 N21 1.957(2) y
Cu2 N32 1.954(2) y
Cu2 O3 1.9746(17) y
Cu2 O4 1.9778(17) y
Cu2 O51 2.277(3) y
C33 O33 1.223(3) y
C33 C34 1.497(4) y
C34 O34 1.219(3) y
C34 C35 1.494(4) y
C35 O35 1.253(3) y
C35 C36 1.411(4) y
C36 O36 1.297(3) y
C36 C33 1.435(4) y
C37 O37 1.256(3) y
C37 C38 1.417(4) y
C38 O38 1.295(3) y
C38 C39 1.453(4) y
C39 O39 1.213(3) y
C39 C40 1.510(4) y
C40 O40 1.212(3) y
C40 C37 1.483(4) y
C29 C30 1.361(4) ?
C29 C28 1.377(4) ?
C29 H29 0.93 ?
C28 C27 1.384(4) ?
C28 H28 0.93 ?
C26 N21 1.350(3) ?
C26 C25 1.379(4) ?
C26 C27 1.470(4) ?
C5 C4 1.377(4) ?
C5 C6 1.390(3) ?
C5 H5 0.93 ?
C4 C3 1.373(4) ?
C4 H4 0.93 ?
C23 C22 1.374(4) ?
C23 C24 1.375(4) ?
C23 H23 0.93 ?
C24 C25 1.358(4) ?
C24 H24 0.93 ?
C25 H25 0.93 ?
C11 N12 1.332(3) ?
C11 C10 1.373(4) ?
C11 H11 0.93 ?
C31 N32 1.340(3) ?
C31 C30 1.361(4) ?
C31 H31 0.93 ?
C6 N1 1.345(3) ?
C6 C7 1.475(4) ?
C10 C9 1.369(4) ?
C10 H10 0.93 ?
C7 N12 1.343(3) ?
C7 C8 1.369(3) ?
C14 O4 1.249(3) ?
C14 O2 1.254(3) ?
C14 C13 1.542(3) ?
C30 H30 0.93 ?
C8 C9 1.362(4) ?
C8 H8 0.93 ?
C22 N21 1.337(3) ?
C22 H22 0.93 ?
C13 O1 1.246(3) ?
C13 O3 1.258(3) ?
N32 C27 1.337(3) ?
N1 C2 1.326(3) ?
O36 H36 0.79(3) ?
O38 H38 0.79(3) ?
O51 H51A 0.722(16) ?
O51 H51B 0.720(16) ?
O50 H50A 0.723(16) ?
O50 H50B 0.719(16) ?
C2 C3 1.380(3) ?
C2 H2 0.93 ?
C3 H3 0.93 ?
C9 H9 0.93 ?

loop_
_geom_hbond_atom_site_label_D
_geom_hbond_atom_site_label_H
_geom_hbond_atom_site_label_A
_geom_hbond_site_symmetry_A
_geom_hbond_distance_DH
_geom_hbond_distance_HA
_geom_hbond_distance_DA
_geom_hbond_angle_DHA
_geom_hbond_publ_flag
O36 H36 O37 . 0.79(4) 1.75(4) 2.517(3) 164(4) yes
O38 H38 O35 . 0.79(4) 1.77(4) 2.546(3) 166(4) yes
O50 H50A O34 1_565 0.719(19) 2.03(2) 2.711(3) 158(4) yes
O50 H50B O37 1_455 0.72(3) 2.05(3) 2.737(3) 161(4) yes
O51 H51A O35 1_565 0.72(3) 2.07(3) 2.758(3) 161(4) yes
O51 H51B O40 1_455 0.72(3) 2.03(3) 2.722(3) 164(4) yes
C2 H2 O1 . 0.93 2.52 3.037(3) 115 yes
C3 H3 O33 2_666 0.93 2.39 3.296(4) 166 yes
C5 H5 O34 2_556 0.93 2.52 3.360(4) 151 yes
C8 H8 O33 2_556 0.93 2.47 3.198(4) 136 yes
C25 H25 O39 2_765 0.93 2.42 3.153(4) 136 yes
C30 H30 O39 2_655 0.93 2.37 3.284(4) 169 yes
C31 H31 O4 . 0.93 2.50 3.021(3) 116 yes

loop_
_geom_torsion_atom_site_label_1
_geom_torsion_atom_site_label_2
_geom_torsion_atom_site_label_3
_geom_torsion_atom_site_label_4
_geom_torsion
C30 C29 C28 C27 0.0(5)
C6 C5 C4 C3 0.5(4)
C22 C23 C24 C25 -1.1(5)
C23 C24 C25 C26 0.4(5)
N21 C26 C25 C24 0.5(5)
C27 C26 C25 C24 -179.4(3)
C4 C5 C6 N1 -0.1(4)
C4 C5 C6 C7 178.4(3)
O40 C40 C37 O37 2.5(6)
C39 C40 C37 O37 -175.8(3)
O40 C40 C37 C38 179.0(4)
C39 C40 C37 C38 0.7(2)
N12 C11 C10 C9 0.6(5)
O33 C33 C36 O36 -0.1(6)
C34 C33 C36 O36 179.6(3)
O33 C33 C36 C35 -179.6(4)
C34 C33 C36 C35 0.2(2)
N1 C6 C7 N12 -0.6(3)
C5 C6 C7 N12 -179.2(2)
N1 C6 C7 C8 179.3(3)
C5 C6 C7 C8 0.8(4)
O40 C40 C39 O39 0.1(7)
C37 C40 C39 O39 178.4(4)
O40 C40 C39 C38 -179.1(4)
C37 C40 C39 C38 -0.7(2)
O33 C33 C34 O34 2.8(6)
C36 C33 C34 O34 -177.0(4)
O33 C33 C34 C35 179.6(3)
C36 C33 C34 C35 -0.2(2)
O36 C36 C35 O35 0.0(6)
C33 C36 C35 O35 179.3(3)
O36 C36 C35 C34 -179.5(3)
C33 C36 C35 C34 -0.2(2)
O34 C34 C35 O35 -2.7(6)
C33 C34 C35 O35 -179.4(3)
O34 C34 C35 C36 176.9(4)
C33 C34 C35 C36 0.2(2)
O37 C37 C38 O38 -1.7(7)
C40 C37 C38 O38 -178.1(4)
O37 C37 C38 C39 175.6(4)
C40 C37 C38 C39 -0.8(2)
O39 C39 C38 O38 -0.8(7)
C40 C39 C38 O38 178.4(4)
O39 C39 C38 C37 -178.4(4)
C40 C39 C38 C37 0.7(2)
N32 C31 C30 C29 -1.1(5)
C28 C29 C30 C31 0.4(5)
N12 C7 C8 C9 2.8(4)
C6 C7 C8 C9 -177.2(3)
C24 C23 C22 N21 0.9(5)
O4 C14 C13 O1 179.5(2)
O2 C14 C13 O1 -1.6(4)
O4 C14 C13 O3 -1.2(4)
O2 C14 C13 O3 177.7(2)
C30 C31 N32 C27 1.3(4)
C30 C31 N32 Cu2 -176.8(2)
N21 Cu2 N32 C27 -0.73(19)
O4 Cu2 N32 C27 -173.30(19)
O51 Cu2 N32 C27 97.70(19)
N21 Cu2 N32 C31 177.4(3)
O4 Cu2 N32 C31 4.9(2)
O51 Cu2 N32 C31 -84.1(2)
C23 C22 N21 C26 0.0(4)
C23 C22 N21 Cu2 -175.2(2)
C25 C26 N21 C22 -0.7(4)
C27 C26 N21 C22 179.2(3)
C25 C26 N21 Cu2 175.1(2)
C27 C26 N21 Cu2 -5.0(3)
N32 Cu2 N21 C22 178.6(3)
O3 Cu2 N21 C22 -7.0(3)
O51 Cu2 N21 C22 79.9(3)
N32 Cu2 N21 C26 3.26(19)
O3 Cu2 N21 C26 177.60(19)
O51 Cu2 N21 C26 -95.4(2)
C10 C11 N12 C7 0.8(4)
C10 C11 N12 Cu1 176.5(2)
C8 C7 N12 C11 -2.6(4)
C6 C7 N12 C11 177.4(2)
C8 C7 N12 Cu1 -178.8(2)
C6 C7 N12 Cu1 1.2(3)
N1 Cu1 N12 C11 -176.9(2)
O2 Cu1 N12 C11 -5.5(2)
O1 Cu1 N12 C11 -101.7(4)
O50 Cu1 N12 C11 84.4(2)
N1 Cu1 N12 C7 -1.03(18)
O2 Cu1 N12 C7 170.38(18)
O1 Cu1 N12 C7 74.2(4)
O50 Cu1 N12 C7 -99.73(19)
C5 C6 N1 C2 -0.7(4)
C7 C6 N1 C2 -179.4(2)
C5 C6 N1 Cu1 178.43(19)
C7 C6 N1 Cu1 -0.2(3)
N12 Cu1 N1 C2 179.7(2)
O1 Cu1 N1 C2 11.1(2)
O50 Cu1 N1 C2 -80.7(2)
N12 Cu1 N1 C6 0.66(18)
O1 Cu1 N1 C6 -167.97(18)
O50 Cu1 N1 C6 100.18(18)
O2 C14 O4 Cu2 171.8(2)
C13 C14 O4 Cu2 -9.4(3)
N32 Cu2 O4 C14 -173.49(17)
O3 Cu2 O4 C14 12.13(17)
O51 Cu2 O4 C14 -73.82(18)
O1 C13 O3 Cu2 -169.7(2)
C14 C13 O3 Cu2 11.1(3)
N21 Cu2 O3 C13 174.98(17)
O4 Cu2 O3 C13 -12.75(18)
O51 Cu2 O3 C13 75.89(18)
O3 C13 O1 Cu1 176.0(2)
C14 C13 O1 Cu1 -4.8(3)
N1 Cu1 O1 C13 178.07(18)
O2 Cu1 O1 C13 6.79(17)
N12 Cu1 O1 C13 104.1(4)
O50 Cu1 O1 C13 -81.92(18)
O4 C14 O2 Cu1 -174.1(2)
C13 C14 O2 Cu1 7.1(3)
N12 Cu1 O2 C14 -175.93(18)
O1 Cu1 O2 C14 -7.62(17)
O50 Cu1 O2 C14 83.52(18)
C31 N32 C27 C28 -0.8(4)
Cu2 N32 C27 C28 177.5(2)
C31 N32 C27 C26 180.0(3)
Cu2 N32 C27 C26 -1.7(3)
C29 C28 C27 N32 0.2(4)
C29 C28 C27 C26 179.3(3)
N21 C26 C27 N32 4.5(3)
C25 C26 C27 N32 -175.7(3)
N21 C26 C27 C28 -174.7(3)
C25 C26 C27 C28 5.1(5)
C6 N1 C2 C3 1.1(4)
Cu1 N1 C2 C3 -177.9(2)
C5 C4 C3 C2 -0.2(4)
N1 C2 C3 C4 -0.6(4)
C7 C8 C9 C10 -1.3(5)
C11 C10 C9 C8 -0.4(5)
